data_4348260
loop_
_publ_author_name
'Deblitz, Raik'
'Hrib, Cristian G.'
'Blaurock, Steffen'
'Jones, Peter G.'
'Plenikowski, Georg'
'Edelmann, Frank T.'

_publ_section_title
;
 Explosive Werner-type cobalt(iii) complexes
;
_journal_issue 8
_journal_name_full 'Inorg. Chem. Front.'
_journal_page_first 621
_journal_paper_doi 10.1039/C4QI00094C
_journal_volume 1
_journal_year 2014
_chemical_formula_sum 'C12 H19 Co N14 O14'
_chemical_formula_weight 642.34
_space_group_IT_number 2
_space_group_name_Hall '-P 1'
_space_group_name_H-M_alt 'P -1'
_symmetry_cell_setting triclinic
_symmetry_space_group_name_H-M 'P -1'
_atom_sites_solution_hydrogens geom
_atom_sites_solution_primary direct
_atom_sites_solution_secondary difmap
_audit_creation_method SHELXL-97
_cell_angle_alpha 98.33(3)
_cell_angle_beta 104.80(3)
_cell_angle_gamma 90.52(3)
_cell_formula_units_Z 2
_cell_length_a 7.0622(14)
_cell_length_b 12.888(3)
_cell_length_c 13.299(3)
_cell_measurement_reflns_used 14534
_cell_measurement_temperature 133(2)
_cell_measurement_theta_max 29.62
_cell_measurement_theta_min 2.43
_cell_volume 1156.6(5)
_computing_cell_refinement 'STOE X-AREA'
_computing_data_collection 'STOE X-AREA'
_computing_data_reduction 'STOE X-RED'
_computing_molecular_graphics 'Bruker SHELXTL'
_computing_publication_material 'Bruker SHELXTL'
_computing_structure_refinement 'SHELXL-97 (Sheldrick, 1997)'
_computing_structure_solution 'SHELXS-97 (Sheldrick, 1990)'
_diffrn_ambient_temperature 133(2)
_diffrn_detector_area_resol_mean 6.67
_diffrn_measured_fraction_theta_full 0.995
_diffrn_measured_fraction_theta_max 0.986
_diffrn_measurement_device_type 'STOE IPDS 2T'
_diffrn_measurement_method 'rotation method'
_diffrn_radiation_monochromator 'plane graphite'
_diffrn_radiation_source 'fine-focus sealed tube'
_diffrn_radiation_type 'Mo K\a'
_diffrn_radiation_wavelength 0.71073
_diffrn_reflns_av_R_equivalents 0.0511
_diffrn_reflns_av_sigmaI/netI 0.0688
_diffrn_reflns_limit_h_max 9
_diffrn_reflns_limit_h_min -9
_diffrn_reflns_limit_k_max 17
_diffrn_reflns_limit_k_min -16
_diffrn_reflns_limit_l_max 18
_diffrn_reflns_limit_l_min -18
_diffrn_reflns_number 14708
_diffrn_reflns_theta_full 29.00
_diffrn_reflns_theta_max 29.23
_diffrn_reflns_theta_min 2.08
_exptl_absorpt_coefficient_mu 0.845
_exptl_absorpt_correction_type none
_exptl_crystal_colour rot
_exptl_crystal_density_diffrn 1.844
_exptl_crystal_density_method 'not measured'
_exptl_crystal_description prism
_exptl_crystal_F_000 656
_exptl_crystal_size_max 0.29
_exptl_crystal_size_mid 0.13
_exptl_crystal_size_min 0.09
_refine_diff_density_max 0.751
_refine_diff_density_min -0.575
_refine_diff_density_rms 0.084
_refine_ls_extinction_method none
_refine_ls_goodness_of_fit_ref 1.040
_refine_ls_hydrogen_treatment mixed
_refine_ls_matrix_type full
_refine_ls_number_parameters 374
_refine_ls_number_reflns 6204
_refine_ls_number_restraints 33
_refine_ls_restrained_S_all 1.039
_refine_ls_R_factor_all 0.0797
_refine_ls_R_factor_gt 0.0512
_refine_ls_shift/su_max 0.001
_refine_ls_shift/su_mean 0.000
_refine_ls_structure_factor_coef Fsqd
_refine_ls_weighting_details 'calc w=1/[\s^2^(Fo^2^)+(0.0426P)^2^+0.3544P] where P=(Fo^2^+2Fc^2^)/3'
_refine_ls_weighting_scheme calc
_refine_ls_wR_factor_gt 0.0924
_refine_ls_wR_factor_ref 0.0998
_reflns_number_gt 4669
_reflns_number_total 6204
_reflns_threshold_expression >2sigma(I)
_cod_data_source_file c4qi00094c2.cif
_cod_data_source_block ip152
_cod_original_cell_volume 1156.6(4)
_cod_database_code 4348260

loop_
_symmetry_equiv_pos_as_xyz
'x, y, z'
'-x, -y, -z'

loop_
_atom_site_label
_atom_site_type_symbol
_atom_site_fract_x
_atom_site_fract_y
_atom_site_fract_z
_atom_site_U_iso_or_equiv
_atom_site_adp_type
_atom_site_occupancy
_atom_site_symmetry_multiplicity
_atom_site_calc_flag
_atom_site_refinement_flags
_atom_site_disorder_assembly
_atom_site_disorder_group
Co Co 1.55403(5) 0.70195(3) 0.58027(3) 0.00847(9) Uani 1 1 d . . .
N1 N 1.3448(3) 0.59235(18) 0.53735(18) 0.0169(5) Uani 1 1 d . . .
N2 N 1.1933(3) 0.61323(16) 0.56089(15) 0.0126(4) Uani 1 1 d . . .
N3 N 1.0487(3) 0.6311(2) 0.58289(18) 0.0200(5) Uani 1 1 d . . .
N4 N 1.7730(3) 0.80729(17) 0.61304(16) 0.0147(4) Uani 1 1 d . . .
H4A H 1.8798 0.7839 0.6567 0.022 Uiso 1 1 calc R . .
H4B H 1.7381 0.8687 0.6451 0.022 Uiso 1 1 calc R . .
H4C H 1.8023 0.8180 0.5524 0.022 Uiso 1 1 calc R . .
N5 N 1.6330(3) 0.63966(17) 0.45593(15) 0.0125(4) Uani 1 1 d . . .
H5A H 1.6322 0.5686 0.4525 0.019 Uiso 1 1 calc R . .
H5B H 1.7560 0.6646 0.4597 0.019 Uiso 1 1 calc R . .
H5C H 1.5478 0.6566 0.3974 0.019 Uiso 1 1 calc R . .
N6 N 1.7119(3) 0.60321(18) 0.66391(17) 0.0155(4) Uani 1 1 d . . .
H6A H 1.7394 0.5480 0.6199 0.023 Uiso 1 1 calc R . .
H6B H 1.6431 0.5795 0.7060 0.023 Uiso 1 1 calc R . .
H6C H 1.8257 0.6367 0.7044 0.023 Uiso 1 1 calc R . .
N7 N 1.4703(3) 0.76068(18) 0.70724(16) 0.0148(4) Uani 1 1 d . . .
H7A H 1.3876 0.7133 0.7210 0.022 Uiso 1 1 calc R . .
H7B H 1.4074 0.8209 0.6960 0.022 Uiso 1 1 calc R . .
H7C H 1.5774 0.7748 0.7631 0.022 Uiso 1 1 calc R . .
N8 N 1.3848(3) 0.79763(17) 0.50002(16) 0.0147(4) Uani 1 1 d . . .
H8A H 1.4039 0.7920 0.4344 0.022 Uiso 1 1 calc R . .
H8B H 1.4149 0.8648 0.5334 0.022 Uiso 1 1 calc R . .
H8C H 1.2571 0.7805 0.4951 0.022 Uiso 1 1 calc R . .
N10 N 1.1003(4) 0.8077(2) 0.87976(17) 0.0217(5) Uani 1 1 d . . .
N11 N 1.2987(3) 0.93553(17) 1.25222(16) 0.0142(4) Uani 1 1 d . . .
N12 N 0.9541(4) 0.60451(18) 1.25732(17) 0.0182(5) Uani 1 1 d . . .
N13 N 0.6879(4) 0.81964(19) 0.99055(17) 0.0184(5) Uani 1 1 d . . .
N14 N 0.7776(3) 0.97365(18) 1.35483(17) 0.0171(5) Uani 1 1 d . . .
O1 O 1.3954(3) 0.73044(16) 1.28829(14) 0.0262(5) Uani 1 1 d . A .
N9 N 1.3682(4) 0.56011(19) 1.11623(18) 0.0266(6) Uani 1 1 d DU . .
O2 O 1.4945(10) 0.5452(5) 1.1979(4) 0.0196(15) Uiso 0.497(15) 1 d PDU A 1
O3 O 1.3551(12) 0.4959(4) 1.0372(4) 0.0309(17) Uiso 0.497(15) 1 d PDU A 1
O2' O 1.4523(11) 0.5391(5) 1.2017(4) 0.0274(17) Uiso 0.503(15) 1 d PDU A 2
O3' O 1.2710(11) 0.4873(4) 1.0474(4) 0.0304(17) Uiso 0.503(15) 1 d PDU A 2
O4 O 1.0336(4) 0.89415(18) 0.86797(16) 0.0297(5) Uani 1 1 d . . .
O5 O 1.0950(3) 0.73665(18) 0.80522(14) 0.0278(5) Uani 1 1 d . . .
O6 O 1.2430(3) 0.92397(16) 1.33003(14) 0.0214(4) Uani 1 1 d . . .
O7 O 1.3710(3) 1.01881(15) 1.24068(15) 0.0211(4) Uani 1 1 d . . .
O11 O 0.9323(3) 0.78338(15) 1.41471(14) 0.0172(4) Uani 1 1 d . . .
O12 O 1.0053(4) 0.54610(18) 1.18832(16) 0.0335(6) Uani 1 1 d . . .
O13 O 0.9622(5) 0.5807(2) 1.34277(17) 0.0440(7) Uani 1 1 d . . .
O14 O 0.7195(3) 0.74768(18) 0.92548(15) 0.0267(5) Uani 1 1 d . . .
O15 O 0.6031(3) 0.89891(18) 0.96507(16) 0.0278(5) Uani 1 1 d . . .
O16 O 0.7172(4) 0.95925(17) 1.43066(16) 0.0275(5) Uani 1 1 d . . .
O17 O 0.8156(3) 1.06163(16) 1.33693(16) 0.0226(4) Uani 1 1 d . . .
C1 C 1.3340(4) 0.7456(2) 1.19580(19) 0.0155(5) Uani 1 1 d . . .
C2 C 1.3136(4) 0.6668(2) 1.1030(2) 0.0186(5) Uani 1 1 d . A .
C3 C 1.2376(4) 0.6857(2) 1.0015(2) 0.0191(6) Uani 1 1 d . . .
H3 H 1.2207 0.6306 0.9437 0.023 Uiso 1 1 calc R A .
C4 C 1.1864(4) 0.7864(2) 0.98538(19) 0.0174(5) Uani 1 1 d . A .
C5 C 1.2101(4) 0.8691(2) 1.06740(19) 0.0156(5) Uani 1 1 d . . .
H5 H 1.1802 0.9384 1.0546 0.019 Uiso 1 1 calc R A .
C6 C 1.2780(4) 0.8471(2) 1.16735(18) 0.0133(5) Uani 1 1 d . A .
C11 C 0.8734(4) 0.7893(2) 1.31947(19) 0.0137(5) Uani 1 1 d . . .
C12 C 0.8811(4) 0.7061(2) 1.23398(19) 0.0144(5) Uani 1 1 d . . .
C13 C 0.8233(4) 0.7161(2) 1.12894(19) 0.0143(5) Uani 1 1 d . . .
H13 H 0.8316 0.6590 1.0766 0.017 Uiso 1 1 calc R . .
C14 C 0.7527(4) 0.8104(2) 1.10053(19) 0.0149(5) Uani 1 1 d . . .
C15 C 0.7404(4) 0.8958(2) 1.1753(2) 0.0155(5) Uani 1 1 d . . .
H15 H 0.6945 0.9606 1.1548 0.019 Uiso 1 1 calc R . .
C16 C 0.7961(4) 0.8837(2) 1.27890(19) 0.0137(5) Uani 1 1 d . . .

loop_
_atom_site_aniso_label
_atom_site_aniso_U_11
_atom_site_aniso_U_22
_atom_site_aniso_U_33
_atom_site_aniso_U_23
_atom_site_aniso_U_13
_atom_site_aniso_U_12
Co 0.00893(16) 0.00840(16) 0.00794(14) 0.00131(11) 0.00188(11) 0.00176(12)
N1 0.0117(11) 0.0126(10) 0.0265(11) -0.0020(9) 0.0080(9) -0.0002(8)
N2 0.0141(11) 0.0103(10) 0.0121(9) 0.0013(7) 0.0015(8) 0.0007(8)
N3 0.0150(12) 0.0250(12) 0.0210(11) 0.0029(9) 0.0069(9) 0.0027(10)
N4 0.0160(11) 0.0133(10) 0.0146(10) 0.0002(8) 0.0048(8) 0.0009(9)
N5 0.0129(11) 0.0132(10) 0.0109(9) 0.0017(8) 0.0023(8) 0.0027(8)
N6 0.0142(11) 0.0169(11) 0.0172(10) 0.0068(8) 0.0048(9) 0.0029(9)
N7 0.0174(12) 0.0144(10) 0.0120(9) 0.0009(8) 0.0033(8) 0.0007(9)
N8 0.0177(11) 0.0146(10) 0.0118(9) 0.0015(8) 0.0042(8) 0.0043(9)
N10 0.0200(13) 0.0326(14) 0.0110(10) 0.0044(9) 0.0008(9) -0.0050(11)
N11 0.0158(11) 0.0120(10) 0.0141(9) 0.0032(8) 0.0016(8) 0.0051(9)
N12 0.0239(13) 0.0161(11) 0.0141(10) 0.0040(8) 0.0030(9) 0.0048(9)
N13 0.0200(12) 0.0224(12) 0.0130(10) 0.0069(9) 0.0024(9) -0.0003(10)
N14 0.0182(12) 0.0162(11) 0.0166(10) 0.0028(8) 0.0038(9) 0.0026(9)
O1 0.0420(13) 0.0216(10) 0.0122(8) 0.0025(7) 0.0015(8) 0.0129(10)
N9 0.0458(17) 0.0148(11) 0.0162(11) -0.0024(9) 0.0050(11) 0.0049(11)
O4 0.0375(13) 0.0323(12) 0.0183(10) 0.0108(9) 0.0019(9) 0.0032(10)
O5 0.0313(12) 0.0377(13) 0.0110(9) -0.0012(8) 0.0022(8) -0.0044(10)
O6 0.0290(11) 0.0231(10) 0.0146(9) 0.0017(7) 0.0103(8) 0.0029(9)
O7 0.0286(11) 0.0118(9) 0.0232(9) 0.0003(7) 0.0088(8) -0.0018(8)
O11 0.0202(10) 0.0183(10) 0.0123(8) 0.0032(7) 0.0026(7) -0.0018(8)
O12 0.0565(16) 0.0227(11) 0.0208(10) 0.0013(8) 0.0099(10) 0.0169(11)
O13 0.084(2) 0.0323(13) 0.0224(11) 0.0150(9) 0.0194(12) 0.0290(14)
O14 0.0346(13) 0.0309(12) 0.0125(9) 0.0028(8) 0.0028(8) 0.0043(10)
O15 0.0358(13) 0.0279(11) 0.0219(10) 0.0141(9) 0.0057(9) 0.0102(10)
O16 0.0403(13) 0.0259(11) 0.0217(10) 0.0044(8) 0.0172(9) 0.0078(10)
O17 0.0262(11) 0.0146(9) 0.0267(10) 0.0014(8) 0.0073(8) 0.0006(8)
C1 0.0165(13) 0.0177(13) 0.0119(11) 0.0027(9) 0.0024(10) 0.0014(10)
C2 0.0251(15) 0.0146(12) 0.0154(12) 0.0010(10) 0.0046(11) 0.0014(11)
C3 0.0215(14) 0.0210(13) 0.0132(11) -0.0015(10) 0.0040(10) -0.0034(11)
C4 0.0185(13) 0.0252(14) 0.0077(10) 0.0032(9) 0.0014(9) -0.0029(11)
C5 0.0151(13) 0.0183(12) 0.0133(11) 0.0043(9) 0.0025(10) -0.0029(10)
C6 0.0135(12) 0.0141(12) 0.0104(10) -0.0018(9) 0.0020(9) -0.0023(9)
C11 0.0132(12) 0.0147(12) 0.0145(11) 0.0044(9) 0.0049(9) 0.0000(9)
C12 0.0172(13) 0.0126(11) 0.0142(11) 0.0039(9) 0.0043(10) 0.0026(10)
C13 0.0155(13) 0.0157(12) 0.0114(11) 0.0016(9) 0.0032(9) -0.0005(10)
C14 0.0144(12) 0.0189(13) 0.0111(11) 0.0054(9) 0.0012(9) 0.0005(10)
C15 0.0137(12) 0.0167(12) 0.0192(12) 0.0087(10) 0.0063(10) 0.0015(10)
C16 0.0140(12) 0.0125(11) 0.0143(11) 0.0011(9) 0.0037(9) 0.0013(9)

loop_
_atom_type_symbol
_atom_type_description
_atom_type_scat_dispersion_real
_atom_type_scat_dispersion_imag
_atom_type_scat_source
C C 0.0033 0.0016 'International Tables Vol C Tables 4.2.6.8 and 6.1.1.4'
H H 0.0000 0.0000 'International Tables Vol C Tables 4.2.6.8 and 6.1.1.4'
N N 0.0061 0.0033 'International Tables Vol C Tables 4.2.6.8 and 6.1.1.4'
O O 0.0106 0.0060 'International Tables Vol C Tables 4.2.6.8 and 6.1.1.4'
Co Co 0.3494 0.9721 'International Tables Vol C Tables 4.2.6.8 and 6.1.1.4'

loop_
_geom_angle_atom_site_label_1
_geom_angle_atom_site_label_2
_geom_angle_atom_site_label_3
_geom_angle
N5 Co N1 85.43(10)
N5 Co N8 91.32(9)
N1 Co N8 90.89(10)
N5 Co N4 89.65(10)
N1 Co N4 175.08(9)
N8 Co N4 89.33(10)
N5 Co N6 90.66(9)
N1 Co N6 86.76(10)
N8 Co N6 176.79(11)
N4 Co N6 93.20(10)
N5 Co N7 178.09(11)
N1 Co N7 92.93(10)
N8 Co N7 89.67(9)
N4 Co N7 91.99(10)
N6 Co N7 88.27(9)
N2 N1 Co 116.68(18)
N3 N2 N1 178.8(3)
O4 N10 O5 123.1(2)
O4 N10 C4 118.9(2)
O5 N10 C4 118.0(2)
O6 N11 O7 123.4(2)
O6 N11 C6 119.2(2)
O7 N11 C6 117.4(2)
O13 N12 O12 122.5(2)
O13 N12 C12 119.3(2)
O12 N12 C12 118.2(2)
O15 N13 O14 122.7(2)
O15 N13 C14 118.7(2)
O14 N13 C14 118.5(2)
O16 N14 O17 123.2(2)
O16 N14 C16 119.0(2)
O17 N14 C16 117.8(2)
O2' N9 O3 120.0(4)
O2' N9 O2 15.0(4)
O3 N9 O2 116.7(4)
O2' N9 O3' 118.5(5)
O3 N9 O3' 30.4(3)
O2 N9 O3' 124.3(4)
O2' N9 C2 120.9(4)
O3 N9 C2 118.1(3)
O2 N9 C2 119.0(3)
O3' N9 C2 116.5(3)
O1 C1 C6 123.0(2)
O1 C1 C2 125.6(2)
C6 C1 C2 111.4(2)
C3 C2 N9 116.9(2)
C3 C2 C1 123.9(2)
N9 C2 C1 119.2(2)
C2 C3 C4 118.7(2)
C3 C4 C5 122.4(2)
C3 C4 N10 119.8(2)
C5 C4 N10 117.7(2)
C6 C5 C4 117.5(2)
C5 C6 C1 125.9(2)
C5 C6 N11 116.3(2)
C1 C6 N11 117.8(2)
O11 C11 C16 123.7(2)
O11 C11 C12 125.2(2)
C16 C11 C12 111.0(2)
C13 C12 C11 124.2(2)
C13 C12 N12 115.8(2)
C11 C12 N12 120.0(2)
C12 C13 C14 119.1(2)
C13 C14 C15 121.8(2)
C13 C14 N13 118.9(2)
C15 C14 N13 119.3(2)
C16 C15 C14 118.1(2)
C15 C16 N14 116.7(2)
C15 C16 C11 125.7(2)
N14 C16 C11 117.6(2)

loop_
_geom_bond_atom_site_label_1
_geom_bond_atom_site_label_2
_geom_bond_distance
Co N5 1.945(2)
Co N1 1.950(3)
Co N8 1.961(2)
Co N4 1.967(2)
Co N6 1.975(2)
Co N7 1.980(2)
N1 N2 1.212(3)
N2 N3 1.148(3)
N10 O4 1.229(3)
N10 O5 1.241(3)
N10 C4 1.448(3)
N11 O6 1.225(3)
N11 O7 1.230(3)
N11 C6 1.461(3)
N12 O13 1.207(3)
N12 O12 1.230(3)
N12 C12 1.458(3)
N13 O15 1.235(3)
N13 O14 1.236(3)
N13 C14 1.439(3)
N14 O16 1.227(3)
N14 O17 1.233(3)
N14 C16 1.453(3)
O1 C1 1.240(3)
N9 O2' 1.211(6)
N9 O3 1.223(5)
N9 O2 1.257(6)
N9 O3' 1.268(6)
N9 C2 1.454(4)
O11 C11 1.242(3)
C1 C6 1.445(4)
C1 C2 1.456(4)
C2 C3 1.377(4)
C3 C4 1.383(4)
C4 C5 1.385(4)
C5 C6 1.365(3)
C11 C16 1.457(3)
C11 C12 1.457(3)
C12 C13 1.377(3)
C13 C14 1.385(4)
C14 C15 1.391(4)
C15 C16 1.365(3)

loop_
_geom_hbond_atom_site_label_D
_geom_hbond_atom_site_label_H
_geom_hbond_atom_site_label_A
_geom_hbond_distance_DH
_geom_hbond_distance_HA
_geom_hbond_distance_DA
_geom_hbond_angle_DHA
_geom_hbond_site_symmetry_A
N4 H4A O5 0.91 2.33 3.205(3) 162.3 1_655
N4 H4A N3 0.91 2.52 3.053(3) 118.0 1_655
N4 H4B O7 0.91 2.23 3.103(3) 160.0 2_877
N4 H4B O6 0.91 2.64 3.446(3) 147.6 2_877
N4 H4C O11 0.91 2.24 3.099(3) 156.8 1_654
N4 H4C O16 0.91 2.58 3.283(3) 134.1 1_654
N5 H5A N1 0.91 2.10 3.009(3) 173.0 2_866
N5 H5A N2 0.91 2.66 3.490(3) 151.6 2_866
N5 H5B O11 0.91 2.21 3.002(3) 145.9 1_654
N5 H5B N3 0.91 2.37 3.001(3) 126.1 1_655
N5 H5B O13 0.91 2.53 3.120(3) 122.8 1_654
N5 H5C O1 0.91 1.95 2.835(3) 164.7 1_554
N6 H6A N1 0.91 2.50 3.340(3) 153.9 2_866
N6 H6B O2 0.91 2.52 3.391(7) 159.7 2_867
N6 H6C O5 0.91 2.29 3.192(4) 174.0 1_655
N7 H7A N2 0.91 2.40 2.853(3) 110.9 .
N7 H7A O5 0.91 2.59 3.269(3) 131.8 .
N7 H7B O17 0.91 2.20 3.088(3) 164.4 2_777
N7 H7B O7 0.91 2.49 2.964(3) 113.0 2_877
N7 H7C O14 0.91 2.22 3.014(3) 146.0 1_655
N8 H8A O1 0.91 1.97 2.844(3) 159.1 1_554
N8 H8A O6 0.91 2.45 2.950(3) 114.6 1_554
N8 H8B O16 0.91 2.49 3.276(3) 144.9 2_777
N8 H8C O11 0.91 2.27 3.100(3) 150.9 1_554
N8 H8C N2 0.91 2.52 3.032(3) 116.1 .

loop_
_geom_torsion_atom_site_label_1
_geom_torsion_atom_site_label_2
_geom_torsion_atom_site_label_3
_geom_torsion_atom_site_label_4
_geom_torsion
N5 Co N1 N2 -150.1(2)
N8 Co N1 N2 -58.9(2)
N4 Co N1 N2 -151.3(11)
N6 Co N1 N2 119.0(2)
N7 Co N1 N2 30.9(2)
Co N1 N2 N3 -162(12)
O2' N9 C2 C3 173.2(5)
O3 N9 C2 C3 4.5(6)
O2 N9 C2 C3 156.0(5)
O3' N9 C2 C3 -29.8(6)
O2' N9 C2 C1 -9.2(6)
O3 N9 C2 C1 -178.0(5)
O2 N9 C2 C1 -26.4(6)
O3' N9 C2 C1 147.8(5)
O1 C1 C2 C3 177.4(3)
C6 C1 C2 C3 -4.2(4)
O1 C1 C2 N9 0.0(5)
C6 C1 C2 N9 178.5(3)
N9 C2 C3 C4 -179.1(3)
C1 C2 C3 C4 3.5(5)
C2 C3 C4 C5 0.5(5)
C2 C3 C4 N10 -178.0(3)
O4 N10 C4 C3 171.1(3)
O5 N10 C4 C3 -7.8(4)
O4 N10 C4 C5 -7.5(4)
O5 N10 C4 C5 173.6(3)
C3 C4 C5 C6 -3.2(4)
N10 C4 C5 C6 175.4(2)
C4 C5 C6 C1 2.2(4)
C4 C5 C6 N11 -179.1(2)
O1 C1 C6 C5 179.8(3)
C2 C1 C6 C5 1.3(4)
O1 C1 C6 N11 1.1(4)
C2 C1 C6 N11 -177.4(2)
O6 N11 C6 C5 136.3(3)
O7 N11 C6 C5 -43.2(3)
O6 N11 C6 C1 -44.9(3)
O7 N11 C6 C1 135.6(3)
O11 C11 C12 C13 -176.9(3)
C16 C11 C12 C13 0.2(4)
O11 C11 C12 N12 3.0(4)
C16 C11 C12 N12 -180.0(2)
O13 N12 C12 C13 -162.1(3)
O12 N12 C12 C13 17.9(4)
O13 N12 C12 C11 18.1(4)
O12 N12 C12 C11 -162.0(3)
C11 C12 C13 C14 0.1(4)
N12 C12 C13 C14 -179.8(3)
C12 C13 C14 C15 0.6(4)
C12 C13 C14 N13 -178.5(3)
O15 N13 C14 C13 171.2(3)
O14 N13 C14 C13 -8.8(4)
O15 N13 C14 C15 -7.9(4)
O14 N13 C14 C15 172.2(3)
C13 C14 C15 C16 -1.4(4)
N13 C14 C15 C16 177.6(3)
C14 C15 C16 N14 -178.8(2)
C14 C15 C16 C11 1.8(4)
O16 N14 C16 C15 139.4(3)
O17 N14 C16 C15 -37.4(4)
O16 N14 C16 C11 -41.1(4)
O17 N14 C16 C11 142.1(3)
O11 C11 C16 C15 176.0(3)
C12 C11 C16 C15 -1.1(4)
O11 C11 C16 N14 -3.5(4)
C12 C11 C16 N14 179.4(2)
